data_4082863
loop_
_publ_author_name
'Okuda, Yasuhiro'
'Ishiguro, Yuya'
'Mori, Seiji'
'Nakajima, Kiyohiko'
'Nishihara, Yasushi'

_publ_section_title
;
 Experimental and Theoretical Studies on the Platinum-Mediated Selective
 C(sp)--Si Bond Cleavage of Alkynylsilanes
;
_journal_issue 7
_journal_name_full Organometallics
_journal_page_first 1878
_journal_paper_doi 10.1021/om5002588
_journal_volume 33
_journal_year 2014
_chemical_formula_moiety 'C24 H38 N P Pt S Si'
_chemical_formula_sum 'C24 H38 N P Pt S Si'
_chemical_formula_weight 626.76
_space_group_IT_number 14
_symmetry_cell_setting monoclinic
_symmetry_Int_Tables_number 14
_symmetry_space_group_name_Hall '-P 2yab'
_symmetry_space_group_name_H-M 'P 1 21/a 1'
_atom_sites_solution_hydrogens geom
_atom_sites_solution_primary direct
_atom_sites_solution_secondary difmap
_audit_creation_method SHELXL-97
_cell_angle_alpha 90.00
_cell_angle_beta 106.4840(10)
_cell_angle_gamma 90.00
_cell_formula_units_Z 4
_cell_length_a 16.0170(7)
_cell_length_b 9.5265(4)
_cell_length_c 18.5407(8)
_cell_measurement_reflns_used 22749
_cell_measurement_temperature 298
_cell_measurement_theta_max 27.52
_cell_measurement_theta_min 3.13
_cell_volume 2712.8(2)
_computing_cell_refinement PROCESS-AUTO
_computing_data_collection PROCESS-AUTO
_computing_data_reduction PROCESS-AUTO
_computing_molecular_graphics 'CrystalStructure 4.0 (Rigaku, 2010)'
_computing_publication_material 'CrystalStructure 4.0'
_computing_structure_refinement 'SHELXL-97 (Sheldrick, 2008)'
_computing_structure_solution 'SHELXS-97 (Sheldrick, 2008)'
_diffrn_ambient_temperature 298
_diffrn_detector_area_resol_mean 6.849
_diffrn_measured_fraction_theta_full 0.984
_diffrn_measured_fraction_theta_max 0.984
_diffrn_measurement_device_type 'Rigaku SCX mini'
_diffrn_measurement_method \w
_diffrn_radiation_monochromator graphite
_diffrn_radiation_source 'sealed tube'
_diffrn_radiation_type MoK\a
_diffrn_radiation_wavelength 0.71075
_diffrn_reflns_av_R_equivalents 0.1726
_diffrn_reflns_av_sigmaI/netI 0.1023
_diffrn_reflns_limit_h_max 20
_diffrn_reflns_limit_h_min -20
_diffrn_reflns_limit_k_max 12
_diffrn_reflns_limit_k_min -11
_diffrn_reflns_limit_l_max 24
_diffrn_reflns_limit_l_min -23
_diffrn_reflns_number 25237
_diffrn_reflns_theta_full 27.48
_diffrn_reflns_theta_max 27.48
_diffrn_reflns_theta_min 3.13
_exptl_absorpt_coefficient_mu 5.363
_exptl_absorpt_correction_T_max 0.6161
_exptl_absorpt_correction_T_min 0.2229
_exptl_absorpt_correction_type numerical
_exptl_absorpt_process_details 'NUMABS (Rigaku, 1999)'
_exptl_crystal_colour colorless
_exptl_crystal_density_diffrn 1.535
_exptl_crystal_density_method 'not measured'
_exptl_crystal_description prism
_exptl_crystal_F_000 1248
_exptl_crystal_size_max 0.40
_exptl_crystal_size_mid 0.25
_exptl_crystal_size_min 0.10
_refine_diff_density_max 3.547
_refine_diff_density_min -2.785
_refine_diff_density_rms 0.207
_refine_ls_extinction_method none
_refine_ls_goodness_of_fit_ref 1.007
_refine_ls_hydrogen_treatment noref
_refine_ls_matrix_type full
_refine_ls_number_parameters 280
_refine_ls_number_reflns 6128
_refine_ls_number_restraints 1
_refine_ls_restrained_S_all 1.241
_refine_ls_R_factor_all 0.0702
_refine_ls_R_factor_gt 0.0566
_refine_ls_shift/su_max 0.000
_refine_ls_shift/su_mean 0.000
_refine_ls_structure_factor_coef Fsqd
_refine_ls_weighting_details 'calc w=1/[\s^2^(Fo^2^)+(0.0762P)^2^+5.7838P] where P=(Fo^2^+2Fc^2^)/3'
_refine_ls_weighting_scheme calc
_refine_ls_wR_factor_gt 0.1435
_refine_ls_wR_factor_ref 0.1544
_reflns_number_gt 5034
_reflns_number_total 6128
_reflns_threshold_expression >2sigma(I)
_cod_data_source_file om5002588_si_002.cif
_cod_data_source_block yn15
_cod_depositor_comments 'Adding full bibliography for 4082863.cif.'
_cod_database_code 4082863

loop_
_symmetry_equiv_pos_as_xyz
'x, y, z'
'-x+1/2, y+1/2, -z'
'-x, -y, -z'
'x-1/2, -y-1/2, z'

loop_
_atom_site_label
_atom_site_type_symbol
_atom_site_fract_x
_atom_site_fract_y
_atom_site_fract_z
_atom_site_U_iso_or_equiv
_atom_site_adp_type
_atom_site_occupancy
_atom_site_symmetry_multiplicity
_atom_site_calc_flag
_atom_site_refinement_flags
Pt1 Pt 0.46639(2) 0.02465(4) 0.258740(17) 0.03494(16) Uani 1 1 d .
S1 S 0.3160(6) 0.3171(16) 0.2704(7) 0.076(3) Uani 0.70 1 d P
S2 S 0.262(2) 0.362(4) 0.124(2) 0.121(12) Uani 0.30 1 d P
P1 P 0.38844(15) -0.1516(3) 0.18798(12) 0.0393(5) Uani 1 1 d .
Si1 Si 0.43316(17) 0.2100(3) 0.17515(14) 0.0427(6) Uani 1 1 d .
N1 N 0.5101(6) -0.1482(10) 0.3467(4) 0.051(2) Uani 1 1 d .
C1 C 0.5346(6) 0.1669(11) 0.3293(5) 0.045(2) Uani 1 1 d .
C2 C 0.5745(7) 0.2537(13) 0.3725(6) 0.056(3) Uani 1 1 d .
C3 C 0.6227(6) 0.3611(11) 0.4222(5) 0.047(2) Uani 1 1 d .
C4 C 0.5987(9) 0.4050(16) 0.4853(7) 0.080(4) Uani 1 1 d .
H4 H 0.5504 0.3647 0.4955 0.096 Uiso 1 1 calc R
C5 C 0.6443(16) 0.505(2) 0.5322(9) 0.110(7) Uani 1 1 d .
H5 H 0.6253 0.5351 0.5727 0.131 Uiso 1 1 calc R
C6 C 0.7186(13) 0.5644(18) 0.5208(10) 0.102(6) Uani 1 1 d .
H6 H 0.7506 0.6305 0.5543 0.122 Uiso 1 1 calc R
C7 C 0.7438(10) 0.5243(16) 0.4602(11) 0.084(5) Uani 1 1 d .
H7 H 0.7933 0.5637 0.4517 0.101 Uiso 1 1 calc R
C8 C 0.6961(7) 0.4244(14) 0.4105(7) 0.061(3) Uani 1 1 d .
H8 H 0.7137 0.3995 0.3685 0.073 Uiso 1 1 calc R
C9 C 0.4021(9) 0.1733(13) 0.0704(6) 0.064(3) Uani 1 1 d .
H9A H 0.3914 0.2604 0.0433 0.077 Uiso 1 1 calc R
H9B H 0.3504 0.1167 0.0566 0.077 Uiso 1 1 calc R
H9C H 0.4487 0.1242 0.0583 0.077 Uiso 1 1 calc R
C10 C 0.5208(7) 0.3468(13) 0.1855(7) 0.067(3) Uani 1 1 d .
H10A H 0.5333 0.3888 0.2345 0.080 Uiso 1 1 calc R
H10B H 0.5013 0.4179 0.1478 0.080 Uiso 1 1 calc R
H10C H 0.5726 0.3035 0.1796 0.080 Uiso 1 1 calc R
C11 C 0.3349(6) 0.3042(11) 0.1874(6) 0.051(2) Uani 1 1 d D
C12 C 0.2203(14) 0.408(2) 0.2370(16) 0.127(9) Uani 1 1 d D
C13 C 0.2021(11) 0.425(2) 0.1681(18) 0.125(8) Uani 1 1 d .
C14 C 0.255(2) 0.382(4) 0.1328(14) 0.048(6) Uani 0.70 1 d P
C15 C 0.4248(8) -0.3086(12) 0.2466(5) 0.055(3) Uani 1 1 d .
H15A H 0.3777 -0.3765 0.2367 0.066 Uiso 1 1 calc R
H15B H 0.4733 -0.3512 0.2333 0.066 Uiso 1 1 calc R
C16 C 0.4522(9) -0.2731(15) 0.3291(6) 0.072(3) Uani 1 1 d .
H16A H 0.4006 -0.2554 0.3454 0.086 Uiso 1 1 calc R
H16B H 0.4822 -0.3530 0.3572 0.086 Uiso 1 1 calc R
C17 C 0.5125(10) -0.1003(17) 0.4230(6) 0.082(4) Uani 1 1 d .
H17A H 0.5486 -0.0183 0.4354 0.099 Uiso 1 1 calc R
H17B H 0.5360 -0.1734 0.4586 0.099 Uiso 1 1 calc R
H17C H 0.4546 -0.0780 0.4245 0.099 Uiso 1 1 calc R
C18 C 0.5987(8) -0.1858(18) 0.3458(8) 0.085(4) Uani 1 1 d .
H18A H 0.5973 -0.2210 0.2969 0.102 Uiso 1 1 calc R
H18B H 0.6214 -0.2568 0.3829 0.102 Uiso 1 1 calc R
H18C H 0.6353 -0.1042 0.3568 0.102 Uiso 1 1 calc R
C19 C 0.2689(6) -0.1531(13) 0.1700(6) 0.055(3) Uani 1 1 d .
H19 H 0.2474 -0.2473 0.1532 0.067 Uiso 1 1 calc R
C20 C 0.2442(8) -0.119(2) 0.2434(7) 0.089(5) Uani 1 1 d .
H20A H 0.1821 -0.1246 0.2338 0.107 Uiso 1 1 calc R
H20B H 0.2635 -0.0259 0.2599 0.107 Uiso 1 1 calc R
H20C H 0.2717 -0.1853 0.2817 0.107 Uiso 1 1 calc R
C21 C 0.2238(8) -0.0471(15) 0.1086(7) 0.067(3) Uani 1 1 d .
H21A H 0.2438 0.0460 0.1244 0.081 Uiso 1 1 calc R
H21B H 0.1619 -0.0519 0.1002 0.081 Uiso 1 1 calc R
H21C H 0.2376 -0.0692 0.0627 0.081 Uiso 1 1 calc R
C22 C 0.4081(7) -0.1972(12) 0.0966(5) 0.053(3) Uani 1 1 d .
H22 H 0.3845 -0.1206 0.0614 0.063 Uiso 1 1 calc R
C23 C 0.5064(9) -0.2035(17) 0.1065(8) 0.085(4) Uani 1 1 d .
H23A H 0.5165 -0.2169 0.0583 0.102 Uiso 1 1 calc R
H23B H 0.5312 -0.2803 0.1390 0.102 Uiso 1 1 calc R
H23C H 0.5329 -0.1172 0.1282 0.102 Uiso 1 1 calc R
C24 C 0.3648(10) -0.3320(14) 0.0610(7) 0.074(4) Uani 1 1 d .
H24A H 0.3885 -0.4100 0.0931 0.089 Uiso 1 1 calc R
H24B H 0.3753 -0.3450 0.0130 0.089 Uiso 1 1 calc R
H24C H 0.3032 -0.3263 0.0544 0.089 Uiso 1 1 calc R
C25 C 0.293(3) 0.331(9) 0.263(3) 0.027(9) Uani 0.30 1 d P

loop_
_atom_site_aniso_label
_atom_site_aniso_U_11
_atom_site_aniso_U_22
_atom_site_aniso_U_33
_atom_site_aniso_U_23
_atom_site_aniso_U_13
_atom_site_aniso_U_12
Pt1 0.0343(2) 0.0315(3) 0.0403(2) -0.00180(12) 0.01273(14) -0.00094(12)
S1 0.077(7) 0.075(5) 0.096(5) -0.005(4) 0.056(5) 0.009(6)
S2 0.087(16) 0.075(16) 0.20(3) -0.027(14) 0.036(15) 0.003(11)
P1 0.0425(12) 0.0337(14) 0.0418(11) -0.0011(9) 0.0124(9) -0.0041(9)
Si1 0.0404(13) 0.0380(16) 0.0543(14) 0.0027(11) 0.0209(11) 0.0020(11)
N1 0.056(5) 0.056(6) 0.039(4) -0.002(4) 0.008(3) 0.002(4)
C1 0.049(5) 0.038(6) 0.046(5) -0.007(4) 0.009(4) 0.000(4)
C2 0.048(6) 0.060(8) 0.061(6) 0.009(5) 0.016(5) 0.008(5)
C3 0.047(5) 0.038(6) 0.051(5) -0.004(4) 0.005(4) -0.007(4)
C4 0.090(10) 0.073(11) 0.084(8) -0.027(7) 0.036(7) -0.040(8)
C5 0.17(2) 0.098(13) 0.063(9) -0.040(8) 0.031(10) -0.053(12)
C6 0.114(14) 0.057(9) 0.100(11) -0.013(9) -0.026(10) -0.026(9)
C7 0.052(8) 0.066(10) 0.118(13) 0.016(8) -0.003(8) -0.017(6)
C8 0.049(6) 0.046(7) 0.086(7) 0.001(6) 0.017(5) -0.006(5)
C9 0.091(9) 0.050(7) 0.059(6) 0.017(5) 0.034(6) 0.003(6)
C10 0.047(6) 0.054(8) 0.105(9) 0.014(6) 0.029(6) 0.001(5)
C11 0.041(5) 0.033(6) 0.079(6) 0.006(5) 0.020(5) 0.004(4)
C12 0.121(17) 0.075(14) 0.24(2) -0.044(16) 0.141(19) -0.020(11)
C13 0.051(9) 0.065(11) 0.26(3) 0.012(17) 0.040(15) 0.002(8)
C14 0.049(13) 0.042(14) 0.043(8) 0.017(8) -0.002(8) 0.009(9)
C15 0.072(7) 0.033(6) 0.059(6) 0.002(5) 0.017(5) 0.000(5)
C16 0.088(9) 0.050(8) 0.069(7) 0.018(6) 0.008(6) -0.007(6)
C17 0.121(12) 0.079(11) 0.046(6) 0.003(6) 0.021(6) 0.001(9)
C18 0.054(7) 0.093(12) 0.105(10) 0.032(9) 0.016(7) 0.027(7)
C19 0.044(5) 0.054(7) 0.067(6) 0.003(5) 0.013(4) -0.016(5)
C20 0.055(7) 0.138(16) 0.086(8) -0.001(9) 0.039(6) -0.010(8)
C21 0.043(6) 0.071(10) 0.083(8) 0.000(6) 0.010(5) 0.002(5)
C22 0.068(7) 0.048(7) 0.043(5) -0.008(4) 0.018(4) 0.000(5)
C23 0.091(10) 0.086(12) 0.099(9) -0.030(8) 0.061(8) -0.025(8)
C24 0.102(10) 0.047(8) 0.069(7) -0.021(6) 0.016(6) -0.003(7)
C25 0.010(15) 0.05(3) 0.030(15) -0.002(14) 0.021(12) 0.010(14)

loop_
_atom_type_symbol
_atom_type_description
_atom_type_scat_dispersion_real
_atom_type_scat_dispersion_imag
_atom_type_scat_source
C C 0.0033 0.0016 'International Tables Vol C Tables 4.2.6.8 and 6.1.1.4'
H H 0.0000 0.0000 'International Tables Vol C Tables 4.2.6.8 and 6.1.1.4'
N N 0.0061 0.0033 'International Tables Vol C Tables 4.2.6.8 and 6.1.1.4'
S S 0.1246 0.1234 'International Tables Vol C Tables 4.2.6.8 and 6.1.1.4'
Si Si 0.0817 0.0704 'International Tables Vol C Tables 4.2.6.8 and 6.1.1.4'
P P 0.1023 0.0942 'International Tables Vol C Tables 4.2.6.8 and 6.1.1.4'
Pt Pt -1.7033 8.3905 'International Tables Vol C Tables 4.2.6.8 and 6.1.1.4'

loop_
_geom_angle_atom_site_label_1
_geom_angle_atom_site_label_2
_geom_angle_atom_site_label_3
_geom_angle
C1 Pt1 P1 174.3(3)
C1 Pt1 N1 91.2(4)
P1 Pt1 N1 83.5(2)
C1 Pt1 Si1 84.2(3)
P1 Pt1 Si1 101.12(9)
N1 Pt1 Si1 175.0(2)
C11 S1 C12 94.7(10)
C11 S2 C13 101(2)
C15 P1 C19 103.7(5)
C15 P1 C22 103.9(5)
C19 P1 C22 105.6(5)
C15 P1 Pt1 103.2(4)
C19 P1 Pt1 118.8(4)
C22 P1 Pt1 119.4(4)
C11 Si1 C10 106.4(5)
C11 Si1 C9 103.1(5)
C10 Si1 C9 101.8(6)
C11 Si1 Pt1 109.0(3)
C10 Si1 Pt1 115.9(4)
C9 Si1 Pt1 119.3(4)
C18 N1 C17 108.9(10)
C18 N1 C16 110.3(11)
C17 N1 C16 107.7(10)
C18 N1 Pt1 105.5(7)
C17 N1 Pt1 112.4(8)
C16 N1 Pt1 112.0(6)
C2 C1 Pt1 178.7(10)
C1 C2 C3 178.0(12)
C8 C3 C4 116.5(10)
C8 C3 C2 122.0(10)
C4 C3 C2 121.5(10)
C5 C4 C3 121.5(14)
C5 C4 H4 119.2
C3 C4 H4 119.2
C4 C5 C6 121.1(16)
C4 C5 H5 119.4
C6 C5 H5 119.4
C7 C6 C5 119.0(14)
C7 C6 H6 120.5
C5 C6 H6 120.5
C6 C7 C8 120.4(14)
C6 C7 H7 119.8
C8 C7 H7 119.8
C7 C8 C3 121.4(13)
C7 C8 H8 119.3
C3 C8 H8 119.3
Si1 C9 H9A 109.5
Si1 C9 H9B 109.5
H9A C9 H9B 109.5
Si1 C9 H9C 109.5
H9A C9 H9C 109.5
H9B C9 H9C 109.5
Si1 C10 H10A 109.5
Si1 C10 H10B 109.5
H10A C10 H10B 109.5
Si1 C10 H10C 109.5
H10A C10 H10C 109.5
H10B C10 H10C 109.5
S2 C11 C14 10(3)
S2 C11 S1 112.9(17)
C14 C11 S1 103.6(14)
S2 C11 C25 100(2)
C14 C11 C25 91(2)
S1 C11 C25 12.6(19)
S2 C11 Si1 124.9(17)
C14 C11 Si1 134.5(14)
S1 C11 Si1 121.9(7)
C25 C11 Si1 134(2)
C13 C12 C25 111(3)
C13 C12 S1 111.3(13)
C25 C12 S1 3(4)
C12 C13 C14 119.4(19)
C12 C13 S2 120(2)
C14 C13 S2 5(3)
C13 C14 C11 110.9(19)
C16 C15 P1 111.6(8)
C16 C15 H15A 109.3
P1 C15 H15A 109.3
C16 C15 H15B 109.3
P1 C15 H15B 109.3
H15A C15 H15B 108.0
N1 C16 C15 112.8(9)
N1 C16 H16A 109.0
C15 C16 H16A 109.0
N1 C16 H16B 109.0
C15 C16 H16B 109.0
H16A C16 H16B 107.8
N1 C17 H17A 109.5
N1 C17 H17B 109.5
H17A C17 H17B 109.5
N1 C17 H17C 109.5
H17A C17 H17C 109.5
H17B C17 H17C 109.5
N1 C18 H18A 109.5
N1 C18 H18B 109.5
H18A C18 H18B 109.5
N1 C18 H18C 109.5
H18A C18 H18C 109.5
H18B C18 H18C 109.5
C21 C19 C20 109.1(11)
C21 C19 P1 111.9(7)
C20 C19 P1 110.4(7)
C21 C19 H19 108.5
C20 C19 H19 108.5
P1 C19 H19 108.5
C19 C20 H20A 109.5
C19 C20 H20B 109.5
H20A C20 H20B 109.5
C19 C20 H20C 109.5
H20A C20 H20C 109.5
H20B C20 H20C 109.5
C19 C21 H21A 109.5
C19 C21 H21B 109.5
H21A C21 H21B 109.5
C19 C21 H21C 109.5
H21A C21 H21C 109.5
H21B C21 H21C 109.5
C24 C22 C23 110.2(11)
C24 C22 P1 114.8(8)
C23 C22 P1 109.5(7)
C24 C22 H22 107.4
C23 C22 H22 107.4
P1 C22 H22 107.4
C22 C23 H23A 109.5
C22 C23 H23B 109.5
H23A C23 H23B 109.5
C22 C23 H23C 109.5
H23A C23 H23C 109.5
H23B C23 H23C 109.5
C22 C24 H24A 109.5
C22 C24 H24B 109.5
H24A C24 H24B 109.5
C22 C24 H24C 109.5
H24A C24 H24C 109.5
H24B C24 H24C 109.5
C12 C25 C11 107(4)

loop_
_geom_bond_atom_site_label_1
_geom_bond_atom_site_label_2
_geom_bond_distance
Pt1 C1 1.983(10)
Pt1 P1 2.273(2)
Pt1 N1 2.284(9)
Pt1 Si1 2.310(3)
S1 C11 1.655(15)
S1 C12 1.71(3)
S2 C11 1.51(3)
S2 C13 1.54(4)
P1 C15 1.844(11)
P1 C19 1.849(10)
P1 C22 1.861(9)
Si1 C11 1.881(10)
Si1 C10 1.885(12)
Si1 C9 1.895(11)
N1 C18 1.469(15)
N1 C17 1.475(13)
N1 C16 1.486(15)
C1 C2 1.201(15)
C2 C3 1.445(15)
C3 C8 1.393(15)
C3 C4 1.395(15)
C4 C5 1.358(19)
C4 H4 0.9300
C5 C6 1.38(3)
C5 H5 0.9300
C6 C7 1.35(3)
C6 H6 0.9300
C7 C8 1.39(2)
C7 H7 0.9300
C8 H8 0.9300
C9 H9A 0.9600
C9 H9B 0.9600
C9 H9C 0.9600
C10 H10A 0.9600
C10 H10B 0.9600
C10 H10C 0.9600
C11 C14 1.57(3)
C11 C25 1.73(6)
C12 C13 1.24(3)
C12 C25 1.34(6)
C13 C14 1.28(4)
C15 C16 1.505(15)
C15 H15A 0.9700
C15 H15B 0.9700
C16 H16A 0.9700
C16 H16B 0.9700
C17 H17A 0.9600
C17 H17B 0.9600
C17 H17C 0.9600
C18 H18A 0.9600
C18 H18B 0.9600
C18 H18C 0.9600
C19 C21 1.540(16)
C19 C20 1.555(15)
C19 H19 0.9800
C20 H20A 0.9600
C20 H20B 0.9600
C20 H20C 0.9600
C21 H21A 0.9600
C21 H21B 0.9600
C21 H21C 0.9600
C22 C24 1.519(16)
C22 C23 1.533(17)
C22 H22 0.9800
C23 H23A 0.9600
C23 H23B 0.9600
C23 H23C 0.9600
C24 H24A 0.9600
C24 H24B 0.9600
C24 H24C 0.9600

loop_
_geom_torsion_atom_site_label_1
_geom_torsion_atom_site_label_2
_geom_torsion_atom_site_label_3
_geom_torsion_atom_site_label_4
_geom_torsion
C1 Pt1 P1 C15 -28(3)
N1 Pt1 P1 C15 -6.0(4)
Si1 Pt1 P1 C15 172.0(4)
C1 Pt1 P1 C19 86(3)
N1 Pt1 P1 C19 108.0(4)
Si1 Pt1 P1 C19 -74.0(4)
C1 Pt1 P1 C22 -143(3)
N1 Pt1 P1 C22 -120.6(5)
Si1 Pt1 P1 C22 57.4(4)
C1 Pt1 Si1 C11 -86.9(5)
P1 Pt1 Si1 C11 91.1(4)
N1 Pt1 Si1 C11 -112(3)
C1 Pt1 Si1 C10 33.0(5)
P1 Pt1 Si1 C10 -149.0(5)
N1 Pt1 Si1 C10 8(3)
C1 Pt1 Si1 C9 155.2(5)
P1 Pt1 Si1 C9 -26.8(5)
N1 Pt1 Si1 C9 130(3)
C1 Pt1 N1 C18 -79.0(9)
P1 Pt1 N1 C18 103.2(8)
Si1 Pt1 N1 C18 -54(3)
C1 Pt1 N1 C17 39.6(9)
P1 Pt1 N1 C17 -138.3(8)
Si1 Pt1 N1 C17 65(3)
C1 Pt1 N1 C16 160.9(8)
P1 Pt1 N1 C16 -16.9(8)
Si1 Pt1 N1 C16 -174(2)
P1 Pt1 C1 C2 -73(47)
N1 Pt1 C1 C2 -95(46)
Si1 Pt1 C1 C2 87(46)
Pt1 C1 C2 C3 -112(49)
C1 C2 C3 C8 -43(35)
C1 C2 C3 C4 138(34)
C8 C3 C4 C5 1(2)
C2 C3 C4 C5 179.7(17)
C3 C4 C5 C6 -3(3)
C4 C5 C6 C7 2(3)
C5 C6 C7 C8 -1(3)
C6 C7 C8 C3 -1(2)
C4 C3 C8 C7 1.3(19)
C2 C3 C8 C7 -177.8(12)
C13 S2 C11 C14 -22(13)
C13 S2 C11 S1 6(3)
C13 S2 C11 C25 7(4)
C13 S2 C11 Si1 179.8(12)
C12 S1 C11 S2 -5(2)
C12 S1 C11 C14 0.2(18)
C12 S1 C11 C25 -10(16)
C12 S1 C11 Si1 -178.9(9)
C10 Si1 C11 S2 94(2)
C9 Si1 C11 S2 -12(2)
Pt1 Si1 C11 S2 -140(2)
C10 Si1 C11 C14 89(2)
C9 Si1 C11 C14 -18(2)
Pt1 Si1 C11 C14 -145(2)
C10 Si1 C11 S1 -92.2(10)
C9 Si1 C11 S1 161.1(9)
Pt1 Si1 C11 S1 33.4(10)
C10 Si1 C11 C25 -96(4)
C9 Si1 C11 C25 158(4)
Pt1 Si1 C11 C25 30(4)
C11 S1 C12 C13 2(2)
C11 S1 C12 C25 95(59)
C25 C12 C13 C14 -6(5)
S1 C12 C13 C14 -3(3)
C25 C12 C13 S2 -1(5)
S1 C12 C13 S2 2(3)
C11 S2 C13 C12 -5(3)
C11 S2 C13 C14 83(23)
C12 C13 C14 C11 3(4)
S2 C13 C14 C11 -91(23)
S2 C11 C14 C13 152(16)
S1 C11 C14 C13 -2(3)
C25 C11 C14 C13 0(4)
Si1 C11 C14 C13 177.1(15)
C19 P1 C15 C16 -95.5(9)
C22 P1 C15 C16 154.4(9)
Pt1 P1 C15 C16 29.0(9)
C18 N1 C16 C15 -76.7(12)
C17 N1 C16 C15 164.5(11)
Pt1 N1 C16 C15 40.5(13)
P1 C15 C16 N1 -46.6(13)
C15 P1 C19 C21 -168.4(8)
C22 P1 C19 C21 -59.4(10)
Pt1 P1 C19 C21 77.8(9)
C15 P1 C19 C20 69.9(11)
C22 P1 C19 C20 178.9(10)
Pt1 P1 C19 C20 -43.9(11)
C15 P1 C22 C24 55.3(10)
C19 P1 C22 C24 -53.6(10)
Pt1 P1 C22 C24 169.5(8)
C15 P1 C22 C23 -69.3(10)
C19 P1 C22 C23 -178.1(9)
Pt1 P1 C22 C23 45.0(10)
C13 C12 C25 C11 6(6)
S1 C12 C25 C11 -82(59)
S2 C11 C25 C12 -8(6)
C14 C11 C25 C12 -3(5)
S1 C11 C25 C12 167(21)
Si1 C11 C25 C12 180(2)
